data_4305916
loop_
_publ_author_name
'Hideki Sugimoto'
'Koichiro Suyama'
'Kunihisa Sugimoto'
'Hiroyuki Miyake'
'Isao Takahashi'
'Shun Hirota'
'Shinobu Itoh'

_publ_contact_author_name 'HIDEKI SUGIMOTO'
_publ_section_title
;
A New Class of Sulfido/Oxo(dithiolene)-Molybdenum(IV) Complexes Derived
from Sulfido/Oxo-Bis(tetrasulfido)molybdenum(IV) Anions
;
_journal_name_full 'Inorganic Chemistry'
_journal_page_first 10150
_journal_page_last 10157
_journal_paper_doi 10.1021/ic800832a
_journal_volume 47
_journal_year 2008
_chemical_formula_moiety 'C28 H44 Cl4 Mo2 N2 S8 '
_chemical_formula_sum 'C28 H44 Cl4 Mo2 N2 S8'
_chemical_formula_weight 998.84
_space_group_IT_number 14
_symmetry_cell_setting monoclinic
_symmetry_Int_Tables_number 14
_symmetry_space_group_name_Hall '-P 2yab'
_symmetry_space_group_name_H-M 'P 1 21/a 1'
_cell_angle_alpha 90.0000
_cell_angle_beta 92.013(4)
_cell_angle_gamma 90.0000
_cell_formula_units_Z 4
_cell_length_a 17.118(3)
_cell_length_b 13.014(3)
_cell_length_c 18.085(4)
_cell_measurement_reflns_used 9064
_cell_measurement_temperature 113.1
_cell_measurement_theta_max 29.6
_cell_measurement_theta_min 1.9
_cell_volume 4026.4(15)
_computing_cell_refinement CrystalClear
_computing_data_collection CrystalClear
_computing_data_reduction CrystalStructure
_computing_publication_material 'CrystalStructure 4.0'
_computing_structure_refinement SHELXL
_computing_structure_solution SIR2004
_diffrn_detector_area_resol_mean 7.11
_diffrn_measured_fraction_theta_full 0.997
_diffrn_measured_fraction_theta_max 0.816
_diffrn_measurement_device_type 'Rigaku Saturn724'
_diffrn_measurement_method \w
_diffrn_radiation_type 'Mo K\a'
_diffrn_radiation_wavelength 0.71075
_diffrn_reflns_av_R_equivalents 0.083
_diffrn_reflns_limit_h_max 23
_diffrn_reflns_limit_h_min -22
_diffrn_reflns_limit_k_max 17
_diffrn_reflns_limit_k_min -17
_diffrn_reflns_limit_l_max 24
_diffrn_reflns_limit_l_min -25
_diffrn_reflns_number 37589
_diffrn_reflns_theta_full 27.50
_diffrn_reflns_theta_max 29.57
_exptl_absorpt_coefficient_mu 1.325
_exptl_absorpt_correction_T_max 0.936
_exptl_absorpt_correction_T_min 0.818
_exptl_absorpt_correction_type multi-scan
_exptl_absorpt_process_details 'Jacobson, R. (1998) Private communication'
_exptl_crystal_colour brown
_exptl_crystal_density_diffrn 1.648
_exptl_crystal_density_method 'not measured'
_exptl_crystal_description plate
_exptl_crystal_F_000 2024.00
_exptl_crystal_size_max 0.10
_exptl_crystal_size_mid 0.10
_exptl_crystal_size_min 0.05
_refine_diff_density_max 1.32
_refine_diff_density_min -0.98
_refine_ls_extinction_method none
_refine_ls_goodness_of_fit_ref 1.140
_refine_ls_hydrogen_treatment refall
_refine_ls_number_parameters 398
_refine_ls_number_reflns 9212
_refine_ls_R_factor_gt 0.0790
_refine_ls_shift/su_max 0.0010
_refine_ls_structure_factor_coef Fsqd
_refine_ls_weighting_details 'w = 1/[\s^2^(Fo^2^)+(0.0331P)^2^+23.9111P] where P=(Fo^2^+2Fc^2^)/3'
_refine_ls_weighting_scheme calc
_refine_ls_wR_factor_ref 0.1511
_reflns_number_gt 7099
_reflns_number_total 9212
_reflns_threshold_expression F^2^>2.0\s(F^2^)
_cod_data_source_file ic800832a_si_002_6.cif
_cod_data_source_block '_5'
_cod_original_cell_volume 4026.2(14)
_cod_original_formula_sum 'C28 H44 Cl4 Mo2 N2 S8 '
_cod_database_code 4305916

loop_
_symmetry_equiv_pos_site_id
_symmetry_equiv_pos_as_xyz
1 +X,+Y,+Z
2 1/2-X,1/2+Y,-Z
3 -X,-Y,-Z
4 1/2+X,1/2-Y,+Z

loop_
_atom_site_label
_atom_site_type_symbol
_atom_site_fract_x
_atom_site_fract_y
_atom_site_fract_z
_atom_site_U_iso_or_equiv
_atom_site_adp_type
_atom_site_occupancy
_atom_site_symmetry_multiplicity
_atom_site_calc_flag
_atom_site_refinement_flags
_atom_site_disorder_assembly
_atom_site_disorder_group
Mo(1) Mo 0.91774(5) -0.05377(7) 0.75854(5) 0.0211(2) Uani 1.00 1 d . . .
Mo(2) Mo 0.86868(5) 0.15583(6) 0.75223(5) 0.0204(2) Uani 1.00 1 d . . .
Cl(1) Cl 1.07423(17) -0.3365(2) 0.59815(18) 0.0473(8) Uani 1.00 1 d . . .
Cl(2) Cl 1.07720(16) -0.3240(2) 0.94356(18) 0.0428(8) Uani 1.00 1 d . . .
Cl(3) Cl 0.88985(16) 0.5121(2) 0.91692(15) 0.0329(7) Uani 1.00 1 d . . .
Cl(4) Cl 0.90791(16) 0.4915(2) 0.57385(15) 0.0323(7) Uani 1.00 1 d . . .
S(1) S 1.00297(15) -0.1437(2) 0.67849(15) 0.0296(6) Uani 1.00 1 d . . .
S(2) S 0.99554(14) -0.1408(2) 0.85234(15) 0.0269(6) Uani 1.00 1 d . . .
S(3) S 0.91117(15) 0.0631(2) 0.85617(14) 0.0249(6) Uani 1.00 1 d . . .
S(4) S 0.92674(15) 0.0606(2) 0.66077(14) 0.0252(6) Uani 1.00 1 d . . .
S(5) S 0.81099(15) -0.1339(2) 0.74740(16) 0.0278(6) Uani 1.00 1 d . . .
S(6) S 0.74568(14) 0.1419(2) 0.73894(15) 0.0288(6) Uani 1.00 1 d . . .
S(7) S 0.89388(15) 0.29317(19) 0.83857(14) 0.0234(6) Uani 1.00 1 d . . .
S(8) S 0.90550(16) 0.2847(2) 0.66513(15) 0.0262(6) Uani 1.00 1 d . . .
N(1) N 1.1815(6) 0.1818(7) 0.5193(5) 0.042(2) Uani 1.00 1 d . . .
N(2) N 1.1524(4) 0.1580(6) 0.9364(4) 0.027(2) Uani 1.00 1 d . . .
C(1) C 1.0432(5) -0.2450(8) 0.7306(6) 0.029(3) Uani 1.00 1 d . . .
C(2) C 1.0778(5) -0.3305(8) 0.6950(6) 0.038(3) Uani 1.00 1 d . . .
C(3) C 1.1105(6) -0.4086(8) 0.7346(8) 0.044(3) Uani 1.00 1 d . . .
C(4) C 1.1116(6) -0.4073(8) 0.8113(8) 0.043(3) Uani 1.00 1 d . . .
C(5) C 1.0772(5) -0.3241(8) 0.8473(6) 0.038(3) Uani 1.00 1 d . . .
C(6) C 1.0419(5) -0.2425(7) 0.8070(6) 0.029(2) Uani 1.00 1 d . . .
C(7) C 0.8927(5) 0.4066(7) 0.7863(6) 0.025(2) Uani 1.00 1 d . . .
C(8) C 0.8905(5) 0.5038(7) 0.8207(5) 0.024(2) Uani 1.00 1 d . . .
C(9) C 0.8893(5) 0.5944(8) 0.7813(6) 0.029(2) Uani 1.00 1 d . . .
C(10) C 0.8938(5) 0.5908(7) 0.7033(6) 0.029(2) Uani 1.00 1 d . . .
C(11) C 0.8988(5) 0.4963(7) 0.6704(5) 0.025(2) Uani 1.00 1 d . . .
C(12) C 0.8975(5) 0.4029(7) 0.7090(5) 0.024(2) Uani 1.00 1 d . . .
C(13) C 1.1981(8) 0.1236(11) 0.5902(7) 0.058(4) Uani 1.00 1 d . . .
C(14) C 1.1360(10) 0.0505(15) 0.6077(10) 0.091(6) Uani 1.00 1 d . . .
C(15) C 1.1712(8) 0.1109(12) 0.4531(7) 0.067(4) Uani 1.00 1 d . . .
C(16) C 1.2375(6) 0.0389(10) 0.4410(6) 0.047(3) Uani 1.00 1 d . . .
C(17) C 1.2537(7) 0.2467(11) 0.5091(8) 0.057(4) Uani 1.00 1 d . . .
C(18) C 1.2529(9) 0.3046(11) 0.4354(8) 0.069(5) Uani 1.00 1 d . . .
C(19) C 1.1073(7) 0.2452(11) 0.5211(8) 0.058(4) Uani 1.00 1 d . . .
C(20) C 1.1046(7) 0.3268(10) 0.5827(6) 0.046(3) Uani 1.00 1 d . . .
C(21) C 1.1812(5) 0.1517(9) 0.8586(5) 0.033(2) Uani 1.00 1 d . . .
C(22) C 1.1188(7) 0.1268(10) 0.7995(6) 0.048(3) Uani 1.00 1 d . . .
C(23) C 1.0864(5) 0.2352(7) 0.9425(6) 0.031(2) Uani 1.00 1 d . . .
C(24) C 1.1038(6) 0.3428(9) 0.9144(6) 0.041(3) Uani 1.00 1 d . . .
C(25) C 1.2229(5) 0.1897(8) 0.9845(5) 0.025(2) Uani 1.00 1 d . . .
C(26) C 1.2086(6) 0.1980(9) 1.0663(6) 0.036(3) Uani 1.00 1 d . . .
C(27) C 1.1190(6) 0.0562(7) 0.9615(6) 0.031(2) Uani 1.00 1 d . . .
C(28) C 1.1769(7) -0.0340(9) 0.9618(7) 0.041(3) Uani 1.00 1 d . . .
H(3) H 1.1325 -0.4638 0.7101 0.053 Uiso 1.00 1 c R . .
H(4) H 1.1348 -0.4606 0.8384 0.052 Uiso 1.00 1 c R . .
H(9) H 0.8856 0.6571 0.8056 0.035 Uiso 1.00 1 c R . .
H(10) H 0.8932 0.6508 0.6752 0.035 Uiso 1.00 1 c R . .
H(13A) H 1.2469 0.0865 0.5863 0.069 Uiso 1.00 1 c R . .
H(13B) H 1.2045 0.1723 0.6306 0.069 Uiso 1.00 1 c R . .
H(14A) H 1.0940 0.0865 0.6302 0.110 Uiso 1.00 1 c R . .
H(14B) H 1.1566 -0.0006 0.6413 0.110 Uiso 1.00 1 c R . .
H(14C) H 1.1168 0.0179 0.5631 0.110 Uiso 1.00 1 c R . .
H(15A) H 1.1241 0.0707 0.4590 0.081 Uiso 1.00 1 c R . .
H(15B) H 1.1633 0.1527 0.4091 0.081 Uiso 1.00 1 c R . .
H(16A) H 1.2846 0.0776 0.4350 0.057 Uiso 1.00 1 c R . .
H(16B) H 1.2265 -0.0013 0.3973 0.057 Uiso 1.00 1 c R . .
H(16C) H 1.2441 -0.0059 0.4829 0.057 Uiso 1.00 1 c R . .
H(17A) H 1.2994 0.2026 0.5121 0.068 Uiso 1.00 1 c R . .
H(17B) H 1.2583 0.2960 0.5492 0.068 Uiso 1.00 1 c R . .
H(18A) H 1.2411 0.2576 0.3957 0.083 Uiso 1.00 1 c R . .
H(18B) H 1.3032 0.3350 0.4287 0.083 Uiso 1.00 1 c R . .
H(18C) H 1.2138 0.3575 0.4357 0.083 Uiso 1.00 1 c R . .
H(19A) H 1.0636 0.1987 0.5265 0.070 Uiso 1.00 1 c R . .
H(19B) H 1.1000 0.2795 0.4738 0.070 Uiso 1.00 1 c R . .
H(20A) H 1.1069 0.2936 0.6301 0.055 Uiso 1.00 1 c R . .
H(20B) H 1.0569 0.3653 0.5773 0.055 Uiso 1.00 1 c R . .
H(20C) H 1.1484 0.3725 0.5790 0.055 Uiso 1.00 1 c R . .
H(21A) H 1.2216 0.0996 0.8572 0.039 Uiso 1.00 1 c R . .
H(21B) H 1.2050 0.2169 0.8464 0.039 Uiso 1.00 1 c R . .
H(22A) H 1.0955 0.0616 0.8102 0.058 Uiso 1.00 1 c R . .
H(22B) H 1.1420 0.1239 0.7520 0.058 Uiso 1.00 1 c R . .
H(22C) H 1.0793 0.1792 0.7990 0.058 Uiso 1.00 1 c R . .
H(23A) H 1.0729 0.2401 0.9940 0.037 Uiso 1.00 1 c R . .
H(23B) H 1.0409 0.2090 0.9151 0.037 Uiso 1.00 1 c R . .
H(24A) H 1.1475 0.3709 0.9423 0.049 Uiso 1.00 1 c R . .
H(24B) H 1.0588 0.3858 0.9202 0.049 Uiso 1.00 1 c R . .
H(24C) H 1.1159 0.3395 0.8630 0.049 Uiso 1.00 1 c R . .
H(25A) H 1.2644 0.1401 0.9777 0.030 Uiso 1.00 1 c R . .
H(25B) H 1.2413 0.2556 0.9673 0.030 Uiso 1.00 1 c R . .
H(26A) H 1.1659 0.2442 1.0739 0.043 Uiso 1.00 1 c R . .
H(26B) H 1.2548 0.2237 1.0917 0.043 Uiso 1.00 1 c R . .
H(26C) H 1.1961 0.1314 1.0855 0.043 Uiso 1.00 1 c R . .
H(27A) H 1.0745 0.0389 0.9293 0.037 Uiso 1.00 1 c R . .
H(27B) H 1.1002 0.0646 1.0111 0.037 Uiso 1.00 1 c R . .
H(28A) H 1.1940 -0.0455 0.9125 0.050 Uiso 1.00 1 c R . .
H(28B) H 1.1517 -0.0948 0.9794 0.050 Uiso 1.00 1 c R . .
H(28C) H 1.2212 -0.0181 0.9938 0.050 Uiso 1.00 1 c R . .

loop_
_atom_site_aniso_label
_atom_site_aniso_U_11
_atom_site_aniso_U_22
_atom_site_aniso_U_33
_atom_site_aniso_U_12
_atom_site_aniso_U_13
_atom_site_aniso_U_23
Mo(1) 0.0205(3) 0.0160(3) 0.0266(4) 0.0002(3) -0.0005(3) 0.0002(4)
Mo(2) 0.0209(4) 0.0164(4) 0.0239(4) 0.0011(3) -0.0006(3) 0.0007(3)
Cl(1) 0.0467(16) 0.0388(17) 0.0576(19) 0.0070(15) 0.0181(14) -0.0093(16)
Cl(2) 0.0273(14) 0.0404(16) 0.060(2) 0.0034(12) -0.0060(12) 0.0212(14)
Cl(3) 0.0413(15) 0.0263(12) 0.0311(14) -0.0020(11) 0.0006(12) -0.0046(11)
Cl(4) 0.0379(14) 0.0288(14) 0.0302(14) 0.0004(11) 0.0015(11) 0.0071(11)
S(1) 0.0277(12) 0.0225(13) 0.0391(15) 0.0034(11) 0.0071(11) 0.0004(12)
S(2) 0.0236(12) 0.0214(13) 0.0352(14) -0.0000(10) -0.0059(10) 0.0035(12)
S(3) 0.0312(13) 0.0199(12) 0.0233(13) 0.0022(10) -0.0031(10) 0.0016(10)
S(4) 0.0297(13) 0.0201(13) 0.0259(13) 0.0022(11) 0.0032(11) 0.0004(11)
S(5) 0.0257(12) 0.0270(14) 0.0306(14) -0.0011(11) 0.0009(11) 0.0014(12)
S(6) 0.0270(12) 0.0263(14) 0.0331(14) 0.0010(11) 0.0017(10) -0.0001(12)
S(7) 0.0263(13) 0.0190(12) 0.0247(13) 0.0009(10) -0.0010(10) -0.0003(10)
S(8) 0.0331(13) 0.0195(12) 0.0260(14) -0.0011(11) 0.0035(10) 0.0020(11)
N(1) 0.057(6) 0.038(6) 0.030(5) 0.007(5) -0.013(4) -0.007(4)
N(2) 0.026(4) 0.028(4) 0.025(4) -0.001(4) -0.001(3) 0.005(4)
C(1) 0.018(5) 0.022(5) 0.049(7) 0.003(4) 0.005(4) 0.003(5)
C(2) 0.021(5) 0.029(6) 0.064(7) 0.004(4) 0.008(5) 0.005(5)
C(3) 0.034(5) 0.026(5) 0.074(10) 0.004(4) 0.007(5) 0.003(6)
C(4) 0.021(5) 0.026(6) 0.082(11) 0.002(4) -0.001(6) 0.018(6)
C(5) 0.027(4) 0.033(6) 0.053(7) 0.000(4) -0.001(4) 0.013(5)
C(6) 0.019(4) 0.016(5) 0.053(7) -0.001(4) -0.003(4) 0.004(5)
C(7) 0.018(4) 0.020(4) 0.035(6) -0.005(3) -0.002(4) -0.000(4)
C(8) 0.020(5) 0.025(5) 0.027(5) -0.003(4) -0.001(4) -0.004(4)
C(9) 0.028(4) 0.021(5) 0.039(7) 0.000(4) -0.001(4) 0.003(5)
C(10) 0.030(5) 0.022(5) 0.036(6) 0.000(4) -0.002(4) 0.008(4)
C(11) 0.020(4) 0.026(5) 0.029(5) -0.006(4) -0.003(4) 0.004(4)
C(12) 0.019(5) 0.017(5) 0.037(6) -0.002(3) -0.000(4) 0.000(4)
C(13) 0.063(10) 0.063(9) 0.047(8) -0.001(7) 0.000(7) -0.002(7)
C(14) 0.075(11) 0.102(13) 0.100(14) -0.024(10) 0.032(10) -0.035(11)
C(15) 0.050(8) 0.095(11) 0.054(9) 0.032(7) -0.026(7) -0.029(8)
C(16) 0.039(5) 0.061(8) 0.041(6) 0.004(5) -0.011(5) -0.005(6)
C(17) 0.047(7) 0.062(8) 0.063(10) 0.011(6) 0.006(6) -0.005(7)
C(18) 0.082(12) 0.064(10) 0.063(9) 0.025(8) 0.002(8) 0.006(7)
C(19) 0.040(6) 0.077(10) 0.057(10) 0.000(6) 0.000(6) -0.013(8)
C(20) 0.037(7) 0.059(8) 0.042(7) 0.004(6) 0.007(5) -0.003(6)
C(21) 0.035(5) 0.035(6) 0.028(5) -0.012(5) 0.004(4) 0.003(5)
C(22) 0.051(7) 0.066(9) 0.028(6) -0.022(6) -0.003(5) -0.003(6)
C(23) 0.027(5) 0.030(5) 0.034(6) -0.006(4) -0.004(4) 0.004(4)
C(24) 0.045(6) 0.027(5) 0.051(7) -0.001(5) -0.004(5) 0.003(6)
C(25) 0.021(4) 0.027(5) 0.027(6) 0.001(4) -0.005(4) 0.001(4)
C(26) 0.030(5) 0.051(7) 0.027(6) 0.006(5) -0.002(4) -0.010(5)
C(27) 0.028(5) 0.023(4) 0.040(6) -0.007(4) 0.003(5) 0.005(5)
C(28) 0.032(7) 0.037(6) 0.056(7) -0.002(5) 0.003(6) 0.003(5)

loop_
_atom_type_symbol
_atom_type_description
_atom_type_scat_dispersion_real
_atom_type_scat_dispersion_imag
_atom_type_scat_source
C C 0.003 0.002
;
International Tables for Crystallography
(1992, Vol. C, Tables 4.2.6.8 and 6.1.1.4)
;
H H 0.000 0.000
;
International Tables for Crystallography
(1992, Vol. C, Table 6.1.1.4)
;
N N 0.006 0.003
;
International Tables for Crystallography
(1992, Vol. C, Tables 4.2.6.8 and 6.1.1.4)
;
S S 0.125 0.123
;
International Tables for Crystallography
(1992, Vol. C, Tables 4.2.6.8 and 6.1.1.4)
;
Cl Cl 0.148 0.159
;
International Tables for Crystallography
(1992, Vol. C, Tables 4.2.6.8 and 6.1.1.4)
;
Mo Mo -1.683 0.686
;
International Tables for Crystallography
(1992, Vol. C, Tables 4.2.6.8 and 6.1.1.4)
;

loop_
_geom_angle_atom_site_label_1
_geom_angle_atom_site_label_2
_geom_angle_atom_site_label_3
_geom_angle
_geom_angle_publ_flag
_geom_angle_site_symmetry_1
_geom_angle_site_symmetry_2
_geom_angle_site_symmetry_3
S(5) Mo(1) S(4) 108.98(7) yes . . .
S(5) Mo(1) S(3) 109.26(7) yes . . .
S(4) Mo(1) S(3) 99.47(6) yes . . .
S(5) Mo(1) S(1) 104.16(7) yes . . .
S(4) Mo(1) S(1) 78.17(6) yes . . .
S(3) Mo(1) S(1) 145.20(7) yes . . .
S(5) Mo(1) S(2) 106.94(7) yes . . .
S(4) Mo(1) S(2) 142.20(6) yes . . .
S(3) Mo(1) S(2) 79.25(6) yes . . .
S(1) Mo(1) S(2) 82.08(7) yes . . .
S(5) Mo(1) Mo(2) 102.48(6) yes . . .
S(4) Mo(1) Mo(2) 51.97(4) yes . . .
S(3) Mo(1) Mo(2) 52.15(4) yes . . .
S(1) Mo(1) Mo(2) 128.83(5) yes . . .
S(2) Mo(1) Mo(2) 129.30(5) yes . . .
S(6) Mo(2) S(4) 108.83(7) yes . . .
S(6) Mo(2) S(3) 109.17(7) yes . . .
S(4) Mo(2) S(3) 99.75(6) yes . . .
S(6) Mo(2) S(8) 105.55(7) yes . . .
S(4) Mo(2) S(8) 77.07(6) yes . . .
S(3) Mo(2) S(8) 144.10(7) yes . . .
S(6) Mo(2) S(7) 107.00(7) yes . . .
S(4) Mo(2) S(7) 142.15(6) yes . . .
S(3) Mo(2) S(7) 79.46(6) yes . . .
S(8) Mo(2) S(7) 82.03(6) yes . . .
S(6) Mo(2) Mo(1) 102.28(5) yes . . .
S(4) Mo(2) Mo(1) 52.05(4) yes . . .
S(3) Mo(2) Mo(1) 52.37(4) yes . . .
S(8) Mo(2) Mo(1) 127.61(5) yes . . .
S(7) Mo(2) Mo(1) 129.71(5) yes . . .
C(1) S(1) Mo(1) 106.2(2) yes . . .
C(6) S(2) Mo(1) 105.9(2) yes . . .
Mo(2) S(3) Mo(1) 75.48(5) yes . . .
Mo(2) S(4) Mo(1) 75.97(6) yes . . .
C(7) S(7) Mo(2) 106.1(2) yes . . .
C(12) S(8) Mo(2) 107.0(2) yes . . .
C(13) N(1) C(17) 104.7(7) yes . . .
C(13) N(1) C(19) 112.8(7) yes . . .
C(17) N(1) C(19) 112.8(7) yes . . .
C(13) N(1) C(15) 112.3(7) yes . . .
C(17) N(1) C(15) 108.4(7) yes . . .
C(19) N(1) C(15) 105.9(6) yes . . .
C(21) N(2) C(27) 111.7(5) yes . . .
C(21) N(2) C(23) 111.8(5) yes . . .
C(27) N(2) C(23) 105.5(5) yes . . .
C(21) N(2) C(25) 105.6(5) yes . . .
C(27) N(2) C(25) 111.4(5) yes . . .
C(23) N(2) C(25) 110.9(5) yes . . .
C(6) C(1) C(2) 119.5(7) yes . . .
C(6) C(1) S(1) 120.0(5) yes . . .
C(2) C(1) S(1) 120.5(6) yes . . .
C(3) C(2) C(1) 121.2(8) yes . . .
C(3) C(2) Cl(1) 119.7(7) yes . . .
C(1) C(2) Cl(1) 119.1(6) yes . . .
C(2) C(3) C(4) 120.7(8) yes . . .
C(3) C(4) C(5) 118.8(7) yes . . .
C(4) C(5) C(6) 121.4(8) yes . . .
C(4) C(5) Cl(2) 118.6(6) yes . . .
C(6) C(5) Cl(2) 120.0(6) yes . . .
C(1) C(6) C(5) 118.4(7) yes . . .
C(1) C(6) S(2) 120.5(5) yes . . .
C(5) C(6) S(2) 121.1(6) yes . . .
C(12) C(7) C(8) 118.2(6) yes . . .
C(12) C(7) S(7) 120.6(5) yes . . .
C(8) C(7) S(7) 121.2(5) yes . . .
C(9) C(8) C(7) 122.7(6) yes . . .
C(9) C(8) Cl(3) 117.6(5) yes . . .
C(7) C(8) Cl(3) 119.8(5) yes . . .
C(8) C(9) C(10) 119.2(6) yes . . .
C(11) C(10) C(9) 117.9(6) yes . . .
C(10) C(11) C(12) 124.0(6) yes . . .
C(10) C(11) Cl(4) 118.1(5) yes . . .
C(12) C(11) Cl(4) 117.9(5) yes . . .
C(11) C(12) C(7) 118.0(6) yes . . .
C(11) C(12) S(8) 122.4(5) yes . . .
C(7) C(12) S(8) 119.5(5) yes . . .
C(14) C(13) N(1) 113.1(9) yes . . .
C(16) C(15) N(1) 115.4(7) yes . . .
N(1) C(17) C(18) 113.5(8) yes . . .
N(1) C(19) C(20) 115.9(7) yes . . .
N(2) C(21) C(22) 115.0(6) yes . . .
N(2) C(23) C(24) 115.4(6) yes . . .
C(26) C(25) N(2) 115.3(5) yes . . .
N(2) C(27) C(28) 114.7(6) yes . . .
C(2) C(3) H(3) 119.6 no . . .
C(4) C(3) H(3) 119.6 no . . .
C(3) C(4) H(4) 120.6 no . . .
C(5) C(4) H(4) 120.6 no . . .
C(8) C(9) H(9) 120.4 no . . .
C(10) C(9) H(9) 120.4 no . . .
C(11) C(10) H(10) 121.1 no . . .
C(9) C(10) H(10) 121.1 no . . .
C(14) C(13) H(13A) 109.0 no . . .
N(1) C(13) H(13A) 109.0 no . . .
C(14) C(13) H(13B) 109.0 no . . .
N(1) C(13) H(13B) 109.0 no . . .
H(13A) C(13) H(13B) 107.8 no . . .
C(13) C(14) H(14A) 109.5 no . . .
C(13) C(14) H(14B) 109.5 no . . .
H(14A) C(14) H(14B) 109.5 no . . .
C(13) C(14) H(14C) 109.5 no . . .
H(14A) C(14) H(14C) 109.5 no . . .
H(14B) C(14) H(14C) 109.5 no . . .
C(16) C(15) H(15A) 108.4 no . . .
N(1) C(15) H(15A) 108.4 no . . .
C(16) C(15) H(15B) 108.4 no . . .
N(1) C(15) H(15B) 108.4 no . . .
H(15A) C(15) H(15B) 107.5 no . . .
C(15) C(16) H(16A) 109.5 no . . .
C(15) C(16) H(16B) 109.5 no . . .
H(16A) C(16) H(16B) 109.5 no . . .
C(15) C(16) H(16C) 109.5 no . . .
H(16A) C(16) H(16C) 109.5 no . . .
H(16B) C(16) H(16C) 109.5 no . . .
N(1) C(17) H(17A) 108.9 no . . .
C(18) C(17) H(17A) 108.9 no . . .
N(1) C(17) H(17B) 108.9 no . . .
C(18) C(17) H(17B) 108.9 no . . .
H(17A) C(17) H(17B) 107.7 no . . .
C(17) C(18) H(18A) 109.5 no . . .
C(17) C(18) H(18B) 109.5 no . . .
H(18A) C(18) H(18B) 109.5 no . . .
C(17) C(18) H(18C) 109.5 no . . .
H(18A) C(18) H(18C) 109.5 no . . .
H(18B) C(18) H(18C) 109.5 no . . .
N(1) C(19) H(19A) 108.3 no . . .
C(20) C(19) H(19A) 108.3 no . . .
N(1) C(19) H(19B) 108.3 no . . .
C(20) C(19) H(19B) 108.3 no . . .
H(19A) C(19) H(19B) 107.4 no . . .
C(19) C(20) H(20A) 109.5 no . . .
C(19) C(20) H(20B) 109.5 no . . .
H(20A) C(20) H(20B) 109.5 no . . .
C(19) C(20) H(20C) 109.5 no . . .
H(20A) C(20) H(20C) 109.5 no . . .
H(20B) C(20) H(20C) 109.5 no . . .
N(2) C(21) H(21A) 108.5 no . . .
C(22) C(21) H(21A) 108.5 no . . .
N(2) C(21) H(21B) 108.5 no . . .
C(22) C(21) H(21B) 108.5 no . . .
H(21A) C(21) H(21B) 107.5 no . . .
C(21) C(22) H(22A) 109.5 no . . .
C(21) C(22) H(22B) 109.5 no . . .
H(22A) C(22) H(22B) 109.5 no . . .
C(21) C(22) H(22C) 109.5 no . . .
H(22A) C(22) H(22C) 109.5 no . . .
H(22B) C(22) H(22C) 109.5 no . . .
N(2) C(23) H(23A) 108.4 no . . .
C(24) C(23) H(23A) 108.4 no . . .
N(2) C(23) H(23B) 108.4 no . . .
C(24) C(23) H(23B) 108.4 no . . .
H(23A) C(23) H(23B) 107.5 no . . .
C(23) C(24) H(24A) 109.5 no . . .
C(23) C(24) H(24B) 109.5 no . . .
H(24A) C(24) H(24B) 109.5 no . . .
C(23) C(24) H(24C) 109.5 no . . .
H(24A) C(24) H(24C) 109.5 no . . .
H(24B) C(24) H(24C) 109.5 no . . .
C(26) C(25) H(25A) 108.5 no . . .
N(2) C(25) H(25A) 108.5 no . . .
C(26) C(25) H(25B) 108.5 no . . .
N(2) C(25) H(25B) 108.5 no . . .
H(25A) C(25) H(25B) 107.5 no . . .
C(25) C(26) H(26A) 109.5 no . . .
C(25) C(26) H(26B) 109.5 no . . .
H(26A) C(26) H(26B) 109.5 no . . .
C(25) C(26) H(26C) 109.5 no . . .
H(26A) C(26) H(26C) 109.5 no . . .
H(26B) C(26) H(26C) 109.5 no . . .
N(2) C(27) H(27A) 108.6 no . . .
C(28) C(27) H(27A) 108.6 no . . .
N(2) C(27) H(27B) 108.6 no . . .
C(28) C(27) H(27B) 108.6 no . . .
H(27A) C(27) H(27B) 107.6 no . . .
C(27) C(28) H(28A) 109.5 no . . .
C(27) C(28) H(28B) 109.5 no . . .
H(28A) C(28) H(28B) 109.5 no . . .
C(27) C(28) H(28C) 109.5 no . . .
H(28A) C(28) H(28C) 109.5 no . . .
H(28B) C(28) H(28C) 109.5 no . . .

loop_
_geom_bond_atom_site_label_1
_geom_bond_atom_site_label_2
_geom_bond_distance
_geom_bond_publ_flag
_geom_bond_site_symmetry_1
_geom_bond_site_symmetry_2
Mo(1) S(5) 2.1077(18) yes . .
Mo(1) S(4) 2.3207(18) yes . .
Mo(1) S(3) 2.3358(18) yes . .
Mo(1) S(1) 2.3965(18) yes . .
Mo(1) S(2) 2.4032(18) yes . .
Mo(1) Mo(2) 2.8551(9) yes . .
Mo(2) S(6) 2.1185(19) yes . .
Mo(2) S(4) 2.3182(18) yes . .
Mo(2) S(3) 2.3289(17) yes . .
Mo(2) S(8) 2.4003(18) yes . .
Mo(2) S(7) 2.4024(18) yes . .
Cl(1) C(2) 1.752(9) yes . .
Cl(2) C(5) 1.741(8) yes . .
Cl(3) C(8) 1.744(7) yes . .
Cl(4) C(11) 1.760(7) yes . .
S(1) C(1) 1.748(7) yes . .
S(2) C(6) 1.760(7) yes . .
S(7) C(7) 1.752(7) yes . .
S(8) C(12) 1.739(7) yes . .
N(1) C(13) 1.507(11) yes . .
N(1) C(17) 1.513(11) yes . .
N(1) C(19) 1.516(11) yes . .
N(1) C(15) 1.517(10) yes . .
N(2) C(21) 1.510(8) yes . .
N(2) C(27) 1.518(8) yes . .
N(2) C(23) 1.519(9) yes . .
N(2) C(25) 1.520(8) yes . .
C(1) C(6) 1.383(10) yes . .
C(1) C(2) 1.425(10) yes . .
C(2) C(3) 1.353(11) yes . .
C(3) C(4) 1.387(12) yes . .
C(4) C(5) 1.405(11) yes . .
C(5) C(6) 1.411(10) yes . .
C(7) C(12) 1.403(9) yes . .
C(7) C(8) 1.411(9) yes . .
C(8) C(9) 1.377(9) yes . .
C(9) C(10) 1.416(10) yes . .
C(10) C(11) 1.371(10) yes . .
C(11) C(12) 1.402(9) yes . .
C(13) C(14) 1.469(13) yes . .
C(15) C(16) 1.494(11) yes . .
C(17) C(18) 1.530(13) yes . .
C(19) C(20) 1.540(12) yes . .
C(21) C(22) 1.520(10) yes . .
C(23) C(24) 1.522(10) yes . .
C(25) C(26) 1.513(9) yes . .
C(27) C(28) 1.536(10) yes . .
C(3) H(3) 0.930 no . .
C(4) H(4) 0.930 no . .
C(9) H(9) 0.930 no . .
C(10) H(10) 0.930 no . .
C(13) H(13A) 0.970 no . .
C(13) H(13B) 0.970 no . .
C(14) H(14A) 0.960 no . .
C(14) H(14B) 0.960 no . .
C(14) H(14C) 0.960 no . .
C(15) H(15A) 0.970 no . .
C(15) H(15B) 0.970 no . .
C(16) H(16A) 0.960 no . .
C(16) H(16B) 0.960 no . .
C(16) H(16C) 0.960 no . .
C(17) H(17A) 0.970 no . .
C(17) H(17B) 0.970 no . .
C(18) H(18A) 0.960 no . .
C(18) H(18B) 0.960 no . .
C(18) H(18C) 0.960 no . .
C(19) H(19A) 0.970 no . .
C(19) H(19B) 0.970 no . .
C(20) H(20A) 0.960 no . .
C(20) H(20B) 0.960 no . .
C(20) H(20C) 0.960 no . .
C(21) H(21A) 0.970 no . .
C(21) H(21B) 0.970 no . .
C(22) H(22A) 0.960 no . .
C(22) H(22B) 0.960 no . .
C(22) H(22C) 0.960 no . .
C(23) H(23A) 0.970 no . .
C(23) H(23B) 0.970 no . .
C(24) H(24A) 0.960 no . .
C(24) H(24B) 0.960 no . .
C(24) H(24C) 0.960 no . .
C(25) H(25A) 0.970 no . .
C(25) H(25B) 0.970 no . .
C(26) H(26A) 0.960 no . .
C(26) H(26B) 0.960 no . .
C(26) H(26C) 0.960 no . .
C(27) H(27A) 0.970 no . .
C(27) H(27B) 0.970 no . .
C(28) H(28A) 0.960 no . .
C(28) H(28B) 0.960 no . .
C(28) H(28C) 0.960 no . .

loop_
_geom_contact_atom_site_label_1
_geom_contact_atom_site_label_2
_geom_contact_distance
_geom_contact_publ_flag
_geom_contact_site_symmetry_1
_geom_contact_site_symmetry_2
Cl(1) C(18) 3.554(16) ? . 2_746
Cl(2) Cl(3) 3.546(4) ? . 3_757
Cl(3) Cl(2) 3.546(4) ? . 3_757
Cl(3) C(24) 3.586(12) ? . 3_767
S(4) C(15) 3.434(14) ? . 3_756
S(4) C(16) 3.551(11) ? . 3_756
S(5) C(3) 3.475(10) ? . 4_445
S(5) C(26) 3.497(11) ? . 3_757
C(1) C(9) 3.510(14) ? . 1_545
C(1) C(10) 3.356(14) ? . 1_545
C(2) C(10) 3.321(14) ? . 1_545
C(3) S(5) 3.475(10) ? . 4_545
C(5) C(9) 3.553(13) ? . 1_545
C(6) C(9) 3.386(14) ? . 1_545
C(9) C(1) 3.510(14) ? . 1_565
C(9) C(5) 3.553(13) ? . 1_565
C(9) C(6) 3.386(14) ? . 1_565
C(10) C(1) 3.356(14) ? . 1_565
C(10) C(2) 3.321(14) ? . 1_565
C(15) S(4) 3.434(14) ? . 3_756
C(16) S(4) 3.551(11) ? . 3_756
C(18) Cl(1) 3.554(16) ? . 2_756
C(24) Cl(3) 3.586(12) ? . 3_767
C(26) S(5) 3.497(11) ? . 3_757
Mo(1) H(15B) 3.533 ? . 3_756
Mo(1) H(22A) 3.491 ? . .
Cl(1) H(10) 3.446 ? . 1_545
Cl(1) H(16A) 2.747 ? . 2_746
Cl(1) H(17A) 3.037 ? . 2_746
Cl(1) H(18A) 3.389 ? . 2_746
Cl(1) H(18B) 3.113 ? . 2_746
Cl(1) H(19B) 3.296 ? . 3_756
Cl(2) H(23A) 3.045 ? . 3_757
Cl(2) H(24B) 3.541 ? . 3_757
Cl(2) H(25A) 3.055 ? . 2_747
Cl(2) H(26B) 3.032 ? . 2_747
Cl(2) H(28B) 3.299 ? . .
Cl(3) H(21A) 3.369 ? . 4_455
Cl(3) H(24A) 3.054 ? . 3_767
Cl(3) H(24B) 3.325 ? . .
Cl(3) H(24B) 3.321 ? . 3_767
Cl(3) H(25A) 3.148 ? . 4_455
Cl(3) H(26A) 3.319 ? . 3_767
Cl(3) H(28A) 3.379 ? . 4_455
Cl(3) H(28C) 3.248 ? . 4_455
Cl(4) H(13A) 2.953 ? . 4_455
Cl(4) H(16A) 3.346 ? . 4_455
Cl(4) H(16C) 3.206 ? . 4_455
Cl(4) H(17A) 3.307 ? . 4_455
Cl(4) H(18C) 2.865 ? . 3_766
Cl(4) H(19B) 3.104 ? . 3_766
Cl(4) H(20B) 3.032 ? . .
Cl(4) H(20B) 3.379 ? . 3_766
Cl(4) H(20C) 3.393 ? . 3_766
S(1) H(10) 3.268 ? . 1_545
S(1) H(14A) 3.502 ? . .
S(1) H(14B) 3.310 ? . .
S(1) H(14C) 3.587 ? . .
S(1) H(15A) 3.382 ? . 3_756
S(1) H(15B) 3.211 ? . 3_756
S(2) H(9) 3.326 ? . 1_545
S(2) H(22A) 3.246 ? . .
S(2) H(23A) 3.315 ? . 3_757
S(2) H(26A) 3.389 ? . 3_757
S(2) H(26C) 3.507 ? . 3_757
S(2) H(27A) 3.016 ? . .
S(2) H(27B) 3.171 ? . 3_757
S(2) H(28B) 3.515 ? . .
S(3) H(22A) 3.292 ? . .
S(3) H(22C) 3.441 ? . .
S(3) H(23B) 3.083 ? . .
S(3) H(26C) 3.321 ? . 3_757
S(3) H(27A) 3.066 ? . .
S(3) H(27B) 2.932 ? . 3_757
S(3) H(28B) 3.225 ? . 3_757
S(4) H(14A) 2.955 ? . .
S(4) H(15A) 2.870 ? . 3_756
S(4) H(15B) 3.398 ? . 3_756
S(4) H(16B) 2.897 ? . 3_756
S(5) H(3) 3.356 ? . 4_445
S(5) H(9) 3.169 ? . 1_545
S(5) H(10) 3.416 ? . 1_545
S(5) H(15B) 2.890 ? . 3_756
S(5) H(16B) 3.200 ? . 3_756
S(5) H(18A) 3.149 ? . 3_756
S(5) H(26A) 3.546 ? . 3_757
S(5) H(26B) 3.366 ? . 3_757
S(5) H(26C) 3.030 ? . 3_757
S(6) H(3) 3.054 ? . 4_445
S(6) H(4) 3.556 ? . 4_445
S(6) H(13B) 3.176 ? . 4_455
S(6) H(16B) 3.120 ? . 3_756
S(6) H(17B) 3.539 ? . 4_455
S(6) H(20A) 3.145 ? . 4_455
S(6) H(20C) 3.293 ? . 4_455
S(6) H(21B) 2.780 ? . 4_455
S(6) H(22B) 3.538 ? . 4_455
S(6) H(24C) 3.222 ? . 4_455
S(7) H(21A) 3.291 ? . 4_455
S(7) H(21B) 3.244 ? . 4_455
S(7) H(22C) 3.598 ? . .
S(7) H(23B) 3.034 ? . .
S(7) H(24B) 3.363 ? . .
S(7) H(25A) 3.520 ? . 4_455
S(8) H(13A) 3.456 ? . 4_455
S(8) H(13B) 3.520 ? . 4_455
S(8) H(17A) 3.260 ? . 4_455
S(8) H(17B) 3.388 ? . 4_455
S(8) H(20A) 3.529 ? . .
S(8) H(20B) 3.260 ? . .
C(1) H(9) 3.316 ? . 1_545
C(1) H(10) 3.042 ? . 1_545
C(2) H(10) 3.177 ? . 1_545
C(2) H(16A) 3.589 ? . 2_746
C(4) H(24B) 3.474 ? . 1_545
C(4) H(24C) 3.425 ? . 1_545
C(4) H(26B) 3.306 ? . 2_747
C(5) H(9) 3.348 ? . 1_545
C(5) H(26B) 3.107 ? . 2_747
C(6) H(9) 2.977 ? . 1_545
C(7) H(21A) 3.240 ? . 4_455
C(8) H(21A) 3.277 ? . 4_455
C(9) H(26A) 3.514 ? . 3_767
C(10) H(18A) 3.483 ? . 3_766
C(10) H(18C) 3.137 ? . 3_766
C(11) H(13A) 3.156 ? . 4_455
C(11) H(18C) 3.281 ? . 3_766
C(12) H(13A) 3.346 ? . 4_455
C(13) H(22B) 3.111 ? . .
C(14) H(18B) 3.070 ? . 2_746
C(14) H(22B) 2.777 ? . .
C(16) H(3) 3.583 ? . 2_756
C(16) H(17B) 3.166 ? . 2_746
C(16) H(18C) 3.332 ? . 2_746
C(16) H(20C) 2.947 ? . 2_746
C(17) H(16C) 3.223 ? . 2_756
C(18) H(10) 3.201 ? . 3_766
C(18) H(14B) 3.302 ? . 2_756
C(18) H(14C) 3.560 ? . 2_756
C(18) H(16C) 2.873 ? . 2_756
C(20) H(3) 3.589 ? . 1_565
C(22) H(13B) 3.486 ? . .
C(22) H(14A) 3.120 ? . .
C(22) H(14B) 3.388 ? . .
C(24) H(4) 2.961 ? . 1_565
C(25) H(28B) 3.578 ? . 2_757
C(26) H(9) 3.433 ? . 3_767
C(28) H(25B) 3.312 ? . 2_747
C(28) H(26B) 3.510 ? . 2_747
H(3) S(5) 3.356 ? . 4_545
H(3) S(6) 3.054 ? . 4_545
H(3) C(16) 3.583 ? . 2_746
H(3) C(20) 3.589 ? . 1_545
H(3) H(16A) 3.073 ? . 2_746
H(3) H(16B) 3.188 ? . 2_746
H(3) H(20A) 3.494 ? . 1_545
H(3) H(20B) 3.489 ? . 1_545
H(3) H(20C) 3.206 ? . 1_545
H(4) S(6) 3.556 ? . 4_545
H(4) C(24) 2.961 ? . 1_545
H(4) H(24A) 2.890 ? . 1_545
H(4) H(24B) 2.830 ? . 1_545
H(4) H(24C) 2.661 ? . 1_545
H(4) H(26B) 3.280 ? . 2_747
H(4) H(26C) 3.381 ? . 2_747
H(9) S(2) 3.326 ? . 1_565
H(9) S(5) 3.169 ? . 1_565
H(9) C(1) 3.316 ? . 1_565
H(9) C(5) 3.348 ? . 1_565
H(9) C(6) 2.977 ? . 1_565
H(9) C(26) 3.433 ? . 3_767
H(9) H(26A) 2.705 ? . 3_767
H(9) H(26B) 3.457 ? . 3_767
H(10) Cl(1) 3.446 ? . 1_565
H(10) S(1) 3.268 ? . 1_565
H(10) S(5) 3.416 ? . 1_565
H(10) C(1) 3.042 ? . 1_565
H(10) C(2) 3.177 ? . 1_565
H(10) C(18) 3.201 ? . 3_766
H(10) H(15B) 3.115 ? . 3_766
H(10) H(18A) 2.854 ? . 3_766
H(10) H(18C) 2.672 ? . 3_766
H(10) H(19B) 2.850 ? . 3_766
H(13A) Cl(4) 2.953 ? . 4_555
H(13A) S(8) 3.456 ? . 4_555
H(13A) C(11) 3.156 ? . 4_555
H(13A) C(12) 3.346 ? . 4_555
H(13A) H(18B) 3.391 ? . 2_746
H(13A) H(18C) 3.083 ? . 2_746
H(13A) H(22B) 3.581 ? . .
H(13B) S(6) 3.176 ? . 4_555
H(13B) S(8) 3.520 ? . 4_555
H(13B) C(22) 3.486 ? . .
H(13B) H(22B) 2.555 ? . .
H(14A) S(1) 3.502 ? . .
H(14A) S(4) 2.955 ? . .
H(14A) C(22) 3.120 ? . .
H(14A) H(22A) 3.270 ? . .
H(14A) H(22B) 2.374 ? . .
H(14A) H(22C) 3.300 ? . .
H(14B) S(1) 3.310 ? . .
H(14B) C(18) 3.302 ? . 2_746
H(14B) C(22) 3.388 ? . .
H(14B) H(18B) 2.591 ? . 2_746
H(14B) H(18C) 3.239 ? . 2_746
H(14B) H(22A) 3.360 ? . .
H(14B) H(22B) 2.594 ? . .
H(14C) S(1) 3.587 ? . .
H(14C) C(18) 3.560 ? . 2_746
H(14C) H(18B) 2.747 ? . 2_746
H(14C) H(18C) 3.571 ? . 2_746
H(15A) S(1) 3.382 ? . 3_756
H(15A) S(4) 2.870 ? . 3_756
H(15B) Mo(1) 3.533 ? . 3_756
H(15B) S(1) 3.211 ? . 3_756
H(15B) S(4) 3.398 ? . 3_756
H(15B) S(5) 2.890 ? . 3_756
H(15B) H(10) 3.115 ? . 3_766
H(16A) Cl(1) 2.747 ? . 2_756
H(16A) Cl(4) 3.346 ? . 4_555
H(16A) C(2) 3.589 ? . 2_756
H(16A) H(3) 3.073 ? . 2_756
H(16A) H(20C) 2.919 ? . 2_746
H(16B) S(4) 2.897 ? . 3_756
H(16B) S(5) 3.200 ? . 3_756
H(16B) S(6) 3.120 ? . 3_756
H(16B) H(3) 3.188 ? . 2_756
H(16B) H(17B) 2.819 ? . 2_746
H(16B) H(20C) 2.722 ? . 2_746
H(16C) Cl(4) 3.206 ? . 4_555
H(16C) C(17) 3.223 ? . 2_746
H(16C) C(18) 2.873 ? . 2_746
H(16C) H(17B) 2.642 ? . 2_746
H(16C) H(18B) 2.754 ? . 2_746
H(16C) H(18C) 2.401 ? . 2_746
H(16C) H(20C) 2.700 ? . 2_746
H(17A) Cl(1) 3.037 ? . 2_756
H(17A) Cl(4) 3.307 ? . 4_555
H(17A) S(8) 3.260 ? . 4_555
H(17B) S(6) 3.539 ? . 4_555
H(17B) S(8) 3.388 ? . 4_555
H(17B) C(16) 3.166 ? . 2_756
H(17B) H(16B) 2.819 ? . 2_756
H(17B) H(16C) 2.642 ? . 2_756
H(18A) Cl(1) 3.389 ? . 2_756
H(18A) S(5) 3.149 ? . 3_756
H(18A) C(10) 3.483 ? . 3_766
H(18A) H(10) 2.854 ? . 3_766
H(18B) Cl(1) 3.113 ? . 2_756
H(18B) C(14) 3.070 ? . 2_756
H(18B) H(13A) 3.391 ? . 2_756
H(18B) H(14B) 2.591 ? . 2_756
H(18B) H(14C) 2.747 ? . 2_756
H(18B) H(16C) 2.754 ? . 2_756
H(18C) Cl(4) 2.865 ? . 3_766
H(18C) C(10) 3.137 ? . 3_766
H(18C) C(11) 3.281 ? . 3_766
H(18C) C(16) 3.332 ? . 2_756
H(18C) H(10) 2.672 ? . 3_766
H(18C) H(13A) 3.083 ? . 2_756
H(18C) H(14B) 3.239 ? . 2_756
H(18C) H(14C) 3.571 ? . 2_756
H(18C) H(16C) 2.401 ? . 2_756
H(19B) Cl(1) 3.296 ? . 3_756
H(19B) Cl(4) 3.104 ? . 3_766
H(19B) H(10) 2.850 ? . 3_766
H(20A) S(6) 3.145 ? . 4_555
H(20A) S(8) 3.529 ? . .
H(20A) H(3) 3.494 ? . 1_565
H(20A) H(22B) 3.163 ? . .
H(20A) H(22C) 3.446 ? . .
H(20B) Cl(4) 3.032 ? . .
H(20B) Cl(4) 3.379 ? . 3_766
H(20B) S(8) 3.260 ? . .
H(20B) H(3) 3.489 ? . 1_565
H(20C) Cl(4) 3.393 ? . 3_766
H(20C) S(6) 3.293 ? . 4_555
H(20C) C(16) 2.947 ? . 2_756
H(20C) H(3) 3.206 ? . 1_565
H(20C) H(16A) 2.919 ? . 2_756
H(20C) H(16B) 2.722 ? . 2_756
H(20C) H(16C) 2.700 ? . 2_756
H(21A) Cl(3) 3.369 ? . 4_555
H(21A) S(7) 3.291 ? . 4_555
H(21A) C(7) 3.240 ? . 4_555
H(21A) C(8) 3.277 ? . 4_555
H(21B) S(6) 2.780 ? . 4_555
H(21B) S(7) 3.244 ? . 4_555
H(22A) Mo(1) 3.491 ? . .
H(22A) S(2) 3.246 ? . .
H(22A) S(3) 3.292 ? . .
H(22A) H(14A) 3.270 ? . .
H(22A) H(14B) 3.360 ? . .
H(22B) S(6) 3.538 ? . 4_555
H(22B) C(13) 3.111 ? . .
H(22B) C(14) 2.777 ? . .
H(22B) H(13A) 3.581 ? . .
H(22B) H(13B) 2.555 ? . .
H(22B) H(14A) 2.374 ? . .
H(22B) H(14B) 2.594 ? . .
H(22B) H(20A) 3.163 ? . .
H(22C) S(3) 3.441 ? . .
H(22C) S(7) 3.598 ? . .
H(22C) H(14A) 3.300 ? . .
H(22C) H(20A) 3.446 ? . .
H(23A) Cl(2) 3.045 ? . 3_757
H(23A) S(2) 3.315 ? . 3_757
H(23B) S(3) 3.083 ? . .
H(23B) S(7) 3.034 ? . .
H(24A) Cl(3) 3.054 ? . 3_767
H(24A) H(4) 2.890 ? . 1_565
H(24A) H(28C) 2.880 ? . 2_757
H(24B) Cl(2) 3.541 ? . 3_757
H(24B) Cl(3) 3.325 ? . .
H(24B) Cl(3) 3.321 ? . 3_767
H(24B) S(7) 3.363 ? . .
H(24B) C(4) 3.474 ? . 1_565
H(24B) H(4) 2.830 ? . 1_565
H(24C) S(6) 3.222 ? . 4_555
H(24C) C(4) 3.425 ? . 1_565
H(24C) H(4) 2.661 ? . 1_565
H(25A) Cl(2) 3.055 ? . 2_757
H(25A) Cl(3) 3.148 ? . 4_555
H(25A) S(7) 3.520 ? . 4_555
H(25B) C(28) 3.312 ? . 2_757
H(25B) H(28A) 3.533 ? . 2_757
H(25B) H(28B) 2.819 ? . 2_757
H(25B) H(28C) 3.090 ? . 2_757
H(26A) Cl(3) 3.319 ? . 3_767
H(26A) S(2) 3.389 ? . 3_757
H(26A) S(5) 3.546 ? . 3_757
H(26A) C(9) 3.514 ? . 3_767
H(26A) H(9) 2.705 ? . 3_767
H(26B) Cl(2) 3.032 ? . 2_757
H(26B) S(5) 3.366 ? . 3_757
H(26B) C(4) 3.306 ? . 2_757
H(26B) C(5) 3.107 ? . 2_757
H(26B) C(28) 3.510 ? . 2_757
H(26B) H(4) 3.280 ? . 2_757
H(26B) H(9) 3.457 ? . 3_767
H(26B) H(28A) 3.130 ? . 2_757
H(26B) H(28B) 3.152 ? . 2_757
H(26C) S(2) 3.507 ? . 3_757
H(26C) S(3) 3.321 ? . 3_757
H(26C) S(5) 3.030 ? . 3_757
H(26C) H(4) 3.381 ? . 2_757
H(27A) S(2) 3.016 ? . .
H(27A) S(3) 3.066 ? . .
H(27A) H(27B) 3.485 ? . 3_757
H(27B) S(2) 3.171 ? . 3_757
H(27B) S(3) 2.932 ? . 3_757
H(27B) H(27A) 3.485 ? . 3_757
H(28A) Cl(3) 3.379 ? . 4_555
H(28A) H(25B) 3.533 ? . 2_747
H(28A) H(26B) 3.130 ? . 2_747
H(28B) Cl(2) 3.299 ? . .
H(28B) S(2) 3.515 ? . .
H(28B) S(3) 3.225 ? . 3_757
H(28B) C(25) 3.578 ? . 2_747
H(28B) H(25B) 2.819 ? . 2_747
H(28B) H(26B) 3.152 ? . 2_747
H(28C) Cl(3) 3.248 ? . 4_555
H(28C) H(24A) 2.880 ? . 2_747
H(28C) H(25B) 3.090 ? . 2_747

loop_
_geom_torsion_atom_site_label_1
_geom_torsion_atom_site_label_2
_geom_torsion_atom_site_label_3
_geom_torsion_atom_site_label_4
_geom_torsion
_geom_torsion_publ_flag
_geom_torsion_site_symmetry_1
_geom_torsion_site_symmetry_2
_geom_torsion_site_symmetry_3
_geom_torsion_site_symmetry_4
Mo(2) Mo(1) S(1) C(1) 154.8(3) ? . . . .
S(1) Mo(1) Mo(2) S(3) -135.19(12) ? . . . .
S(1) Mo(1) Mo(2) S(4) 15.53(11) ? . . . .
S(1) Mo(1) Mo(2) S(6) 119.96(11) ? . . . .
S(1) Mo(1) Mo(2) S(7) -115.31(12) ? . . . .
S(1) Mo(1) Mo(2) S(8) -0.97(13) ? . . . .
Mo(2) Mo(1) S(2) C(6) -153.0(3) ? . . . .
S(2) Mo(1) Mo(2) S(3) -19.71(11) ? . . . .
S(2) Mo(1) Mo(2) S(4) 131.01(12) ? . . . .
S(2) Mo(1) Mo(2) S(6) -124.57(11) ? . . . .
S(2) Mo(1) Mo(2) S(7) 0.16(13) ? . . . .
S(2) Mo(1) Mo(2) S(8) 114.50(12) ? . . . .
S(3) Mo(1) Mo(2) S(4) 150.72(11) ? . . . .
S(3) Mo(1) Mo(2) S(6) -104.86(11) ? . . . .
S(3) Mo(1) Mo(2) S(7) 19.88(12) ? . . . .
S(3) Mo(1) Mo(2) S(8) 134.22(12) ? . . . .
S(4) Mo(1) Mo(2) S(3) -150.72(11) ? . . . .
S(4) Mo(1) Mo(2) S(6) 104.42(11) ? . . . .
S(4) Mo(1) Mo(2) S(7) -130.85(12) ? . . . .
S(4) Mo(1) Mo(2) S(8) -16.51(11) ? . . . .
S(5) Mo(1) Mo(2) S(3) 104.82(11) ? . . . .
S(5) Mo(1) Mo(2) S(4) -104.46(11) ? . . . .
S(5) Mo(1) Mo(2) S(6) -0.04(9) ? . . . .
S(5) Mo(1) Mo(2) S(7) 124.69(12) ? . . . .
S(5) Mo(1) Mo(2) S(8) -120.96(12) ? . . . .
S(1) Mo(1) S(2) C(6) -18.2(3) ? . . . .
S(2) Mo(1) S(1) C(1) 19.6(3) ? . . . .
S(1) Mo(1) S(3) Mo(2) 105.86(16) ? . . . .
S(3) Mo(1) S(1) C(1) 77.6(4) ? . . . .
S(1) Mo(1) S(4) Mo(2) -167.69(9) ? . . . .
S(4) Mo(1) S(1) C(1) 167.2(3) ? . . . .
S(5) Mo(1) S(1) C(1) -85.9(3) ? . . . .
S(2) Mo(1) S(3) Mo(2) 164.59(9) ? . . . .
S(3) Mo(1) S(2) C(6) -168.7(3) ? . . . .
S(2) Mo(1) S(4) Mo(2) -107.68(14) ? . . . .
S(4) Mo(1) S(2) C(6) -77.1(3) ? . . . .
S(5) Mo(1) S(2) C(6) 84.2(3) ? . . . .
S(3) Mo(1) S(4) Mo(2) -23.05(9) ? . . . .
S(4) Mo(1) S(3) Mo(2) 22.99(9) ? . . . .
S(5) Mo(1) S(3) Mo(2) -91.06(10) ? . . . .
S(5) Mo(1) S(4) Mo(2) 91.22(10) ? . . . .
Mo(1) Mo(2) S(7) C(7) 151.0(3) ? . . . .
Mo(1) Mo(2) S(8) C(12) -153.3(3) ? . . . .
S(3) Mo(2) S(4) Mo(1) 23.14(9) ? . . . .
S(4) Mo(2) S(3) Mo(1) -23.04(9) ? . . . .
S(6) Mo(2) S(3) Mo(1) 90.94(10) ? . . . .
S(3) Mo(2) S(7) C(7) 166.9(3) ? . . . .
S(7) Mo(2) S(3) Mo(1) -164.57(9) ? . . . .
S(3) Mo(2) S(8) C(12) -77.8(3) ? . . . .
S(8) Mo(2) S(3) Mo(1) -104.41(15) ? . . . .
S(6) Mo(2) S(4) Mo(1) -91.10(10) ? . . . .
S(4) Mo(2) S(7) C(7) 74.5(3) ? . . . .
S(7) Mo(2) S(4) Mo(1) 108.48(14) ? . . . .
S(4) Mo(2) S(8) C(12) -166.6(3) ? . . . .
S(8) Mo(2) S(4) Mo(1) 166.65(9) ? . . . .
S(6) Mo(2) S(7) C(7) -86.1(3) ? . . . .
S(6) Mo(2) S(8) C(12) 87.2(3) ? . . . .
S(7) Mo(2) S(8) C(12) -18.3(3) ? . . . .
S(8) Mo(2) S(7) C(7) 17.8(3) ? . . . .
Mo(1) S(1) C(1) C(2) 161.4(7) ? . . . .
Mo(1) S(1) C(1) C(6) -18.8(8) ? . . . .
Mo(1) S(2) C(6) C(1) 14.1(8) ? . . . .
Mo(1) S(2) C(6) C(5) -164.6(7) ? . . . .
Mo(2) S(7) C(7) C(8) 167.6(6) ? . . . .
Mo(2) S(7) C(7) C(12) -15.2(8) ? . . . .
Mo(2) S(8) C(12) C(7) 16.2(8) ? . . . .
Mo(2) S(8) C(12) C(11) -166.6(7) ? . . . .
C(13) N(1) C(15) C(16) -55.4(14) ? . . . .
C(15) N(1) C(13) C(14) -59.1(15) ? . . . .
C(13) N(1) C(17) C(18) 174.1(11) ? . . . .
C(17) N(1) C(13) C(14) -176.5(12) ? . . . .
C(13) N(1) C(19) C(20) 58.9(14) ? . . . .
C(19) N(1) C(13) C(14) 60.5(15) ? . . . .
C(15) N(1) C(17) C(18) 54.0(14) ? . . . .
C(17) N(1) C(15) C(16) 59.8(14) ? . . . .
C(15) N(1) C(19) C(20) -177.9(11) ? . . . .
C(19) N(1) C(15) C(16) -178.9(11) ? . . . .
C(17) N(1) C(19) C(20) -59.5(14) ? . . . .
C(19) N(1) C(17) C(18) -62.9(14) ? . . . .
C(21) N(2) C(23) C(24) -53.8(11) ? . . . .
C(23) N(2) C(21) C(22) -56.0(12) ? . . . .
C(21) N(2) C(25) C(26) -178.3(8) ? . . . .
C(25) N(2) C(21) C(22) -176.7(9) ? . . . .
C(21) N(2) C(27) C(28) 59.8(11) ? . . . .
C(27) N(2) C(21) C(22) 62.0(11) ? . . . .
C(23) N(2) C(25) C(26) 60.4(11) ? . . . .
C(25) N(2) C(23) C(24) 63.8(11) ? . . . .
C(23) N(2) C(27) C(28) -178.5(8) ? . . . .
C(27) N(2) C(23) C(24) -175.5(8) ? . . . .
C(25) N(2) C(27) C(28) -58.1(11) ? . . . .
C(27) N(2) C(25) C(26) -56.8(11) ? . . . .
S(1) C(1) C(2) Cl(1) -3.8(12) ? . . . .
S(1) C(1) C(2) C(3) 178.8(8) ? . . . .
S(1) C(1) C(6) S(2) 3.2(11) ? . . . .
S(1) C(1) C(6) C(5) -178.0(7) ? . . . .
C(2) C(1) C(6) S(2) -177.0(7) ? . . . .
C(2) C(1) C(6) C(5) 1.8(14) ? . . . .
C(6) C(1) C(2) Cl(1) 176.4(7) ? . . . .
C(6) C(1) C(2) C(3) -1.0(15) ? . . . .
Cl(1) C(2) C(3) C(4) -177.7(8) ? . . . .
C(1) C(2) C(3) C(4) -0.3(12) ? . . . .
C(2) C(3) C(4) C(5) 0.9(15) ? . . . .
C(3) C(4) C(5) Cl(2) 178.9(8) ? . . . .
C(3) C(4) C(5) C(6) -0.1(13) ? . . . .
Cl(2) C(5) C(6) S(2) -1.4(11) ? . . . .
Cl(2) C(5) C(6) C(1) 179.8(5) ? . . . .
C(4) C(5) C(6) S(2) 177.5(7) ? . . . .
C(4) C(5) C(6) C(1) -1.2(14) ? . . . .
S(7) C(7) C(8) Cl(3) 0.6(9) ? . . . .
S(7) C(7) C(8) C(9) -179.8(5) ? . . . .
S(7) C(7) C(12) S(8) -0.6(9) ? . . . .
S(7) C(7) C(12) C(11) -178.0(7) ? . . . .
C(8) C(7) C(12) S(8) 176.6(7) ? . . . .
C(8) C(7) C(12) C(11) -0.7(12) ? . . . .
C(12) C(7) C(8) Cl(3) -176.6(7) ? . . . .
C(12) C(7) C(8) C(9) 3.0(14) ? . . . .
Cl(3) C(8) C(9) C(10) 176.9(7) ? . . . .
C(7) C(8) C(9) C(10) -2.7(14) ? . . . .
C(8) C(9) C(10) C(11) 0.2(11) ? . . . .
C(9) C(10) C(11) Cl(4) -177.8(7) ? . . . .
C(9) C(10) C(11) C(12) 2.1(14) ? . . . .
Cl(4) C(11) C(12) S(8) 0.8(10) ? . . . .
Cl(4) C(11) C(12) C(7) 178.0(7) ? . . . .
C(10) C(11) C(12) S(8) -179.1(7) ? . . . .
C(10) C(11) C(12) C(7) -1.8(14) ? . . . .
